data_8103517
loop_
_publ_author_name
'Kohlmann, H.'
'Beck, H.P.'

_publ_section_title
;
 Pseudo-symmetry in the crystal structure of An2 X5 compounds (An = Th, U,
 Np; X = S, Se)
;
_journal_name_full 'Zeitschrift fuer Kristallographie (149,1979-)'
_journal_page_first 341
_journal_page_last 345
_journal_volume 214
_journal_year 1999
_chemical_formula_sum 'Se5 Th2'
_chemical_name_systematic 'Th2 Se5'
_space_group_IT_number 60
_symmetry_space_group_name_Hall '-P 2b 2ac'
_symmetry_space_group_name_H-M 'P c n b'
_cell_angle_alpha 90
_cell_angle_beta 90
_cell_angle_gamma 90
_cell_formula_units_Z 4
_cell_length_a 7.9223
_cell_length_b 7.9375
_cell_length_c 10.7155
_cell_volume 673.826
_citation_journal_id_ASTM ZEKRDZ
_cod_data_source_file Kohlmann_ZEKRDZ_1999_921.cif
_cod_data_source_block Se5Th2
_cod_original_cell_volume 673.8255
_cod_original_sg_symbol_Hall '-P 2n 2ab (-x,z,y)'
_cod_database_code 8103517

loop_
_symmetry_equiv_pos_as_xyz
x,y,z
-x+1/2,y+1/2,-z+1/2
x+1/2,-y,-z+1/2
-x,-y+1/2,z
-x,-y,-z
x-1/2,-y-1/2,z-1/2
-x-1/2,y,z-1/2
x,y-1/2,-z

loop_
_atom_site_label
_atom_site_type_symbol
_atom_site_fract_x
_atom_site_fract_y
_atom_site_fract_z
_atom_site_occupancy
_atom_site_U_iso_or_equiv
Th1 Th+4 0.245 0.007 0.147 1 0.0
Se2 Se-1 0.1 0.872 0.888 1 0.0
Se1 Se-2 0.64 0.371 0.9 1 0.0
Se3 Se-2 0 0.25 0.755 1 0.0
